data_7210869
loop_
_publ_author_name
'Zhang, Lu-Yin'
'Liu, Yu'
'Li, Kang'
'Pan, Mei'
'Yan, Cheng'
'Wei, Shi-Chao'
'Chen, Yong-Xin'
'Su, Cheng-Yong'

_publ_section_title
;
 Formation of 0D M5L2 helicate cage and 1D loop-and-chain complexes:
 stepwise assembly and catalytic activity
;
_journal_issue 35
_journal_name_full CrystEngComm
_journal_page_first 7106
_journal_paper_doi 10.1039/c3ce40845k
_journal_volume 15
_journal_year 2013
_chemical_formula_sum 'C88 H80 Cl16 Cu5 N20 O4'
_chemical_formula_weight 2366.62
_chemical_name_systematic
; 
 ? 
;
_space_group_IT_number 2
_symmetry_cell_setting triclinic
_symmetry_space_group_name_Hall '-P 1'
_symmetry_space_group_name_H-M 'P -1'
_atom_sites_solution_hydrogens geom
_atom_sites_solution_primary direct
_atom_sites_solution_secondary difmap
_audit_creation_method SHELXL-97
_cell_angle_alpha 91.249(4)
_cell_angle_beta 102.326(4)
_cell_angle_gamma 108.969(5)
_cell_formula_units_Z 1
_cell_length_a 12.6625(7)
_cell_length_b 12.7389(7)
_cell_length_c 15.6693(7)
_cell_measurement_reflns_used 7267
_cell_measurement_temperature 150(2)
_cell_measurement_theta_max 62.55
_cell_measurement_theta_min 2.90
_cell_volume 2323.8(2)
_computing_structure_refinement 'SHELXL-97 (Sheldrick, 1997)'
_computing_structure_solution 'SHELXS-97 (Sheldrick, 1990)'
_diffrn_ambient_temperature 150(2)
_diffrn_measured_fraction_theta_full 0.979
_diffrn_measured_fraction_theta_max 0.979
_diffrn_measurement_device_type 'Xcalibur, Sapphire3, Gemini ultra'
_diffrn_measurement_method w-scan
_diffrn_radiation_monochromator graphite
_diffrn_radiation_source 'fine-focus sealed tube'
_diffrn_radiation_type CuK\a
_diffrn_radiation_wavelength 1.54178
_diffrn_reflns_av_R_equivalents 0.0279
_diffrn_reflns_av_sigmaI/netI 0.0380
_diffrn_reflns_limit_h_max 14
_diffrn_reflns_limit_h_min -14
_diffrn_reflns_limit_k_max 14
_diffrn_reflns_limit_k_min -14
_diffrn_reflns_limit_l_max 11
_diffrn_reflns_limit_l_min -18
_diffrn_reflns_number 13532
_diffrn_reflns_theta_full 62.55
_diffrn_reflns_theta_max 62.55
_diffrn_reflns_theta_min 2.90
_exptl_absorpt_coefficient_mu 6.017
_exptl_absorpt_correction_T_max 0.3791
_exptl_absorpt_correction_T_min 0.3791
_exptl_absorpt_correction_type multi-scan
_exptl_crystal_colour blue
_exptl_crystal_density_diffrn 1.691
_exptl_crystal_density_method 'not measured'
_exptl_crystal_description block
_exptl_crystal_F_000 1197
_exptl_crystal_size_max 0.20
_exptl_crystal_size_mid 0.20
_exptl_crystal_size_min 0.20
_refine_diff_density_max 2.741
_refine_diff_density_min -0.938
_refine_diff_density_rms 0.129
_refine_ls_extinction_method none
_refine_ls_goodness_of_fit_ref 1.022
_refine_ls_hydrogen_treatment geom
_refine_ls_matrix_type full
_refine_ls_number_parameters 597
_refine_ls_number_reflns 7267
_refine_ls_number_restraints 0
_refine_ls_restrained_S_all 1.022
_refine_ls_R_factor_all 0.0730
_refine_ls_R_factor_gt 0.0650
_refine_ls_shift/su_max 0.000
_refine_ls_shift/su_mean 0.000
_refine_ls_structure_factor_coef Fsqd
_refine_ls_weighting_details 'calc w=1/[\s^2^(Fo^2^)+(0.1108P)^2^+10.4915P] where P=(Fo^2^+2Fc^2^)/3'
_refine_ls_weighting_scheme calc
_refine_ls_wR_factor_gt 0.1822
_refine_ls_wR_factor_ref 0.1913
_reflns_number_gt 6302
_reflns_number_total 7267
_reflns_threshold_expression >2sigma(I)
_cod_data_source_file c3ce40845k.txt
_cod_data_source_block 2
_cod_original_sg_symbol_H-M P-1
_cod_database_code 7210869

loop_
_symmetry_equiv_pos_as_xyz
'x, y, z'
'-x, -y, -z'

loop_
_atom_site_label
_atom_site_type_symbol
_atom_site_fract_x
_atom_site_fract_y
_atom_site_fract_z
_atom_site_U_iso_or_equiv
_atom_site_adp_type
_atom_site_occupancy
_atom_site_symmetry_multiplicity
_atom_site_calc_flag
_atom_site_refinement_flags
Cu1 Cu 0.15432(6) 0.02762(6) 0.27002(5) 0.0225(2) Uani 1 1 d .
Cu2 Cu -0.05336(7) 0.48536(7) 0.23623(5) 0.0333(2) Uani 1 1 d .
Cu3 Cu 0.5000 0.5000 0.0000 0.0438(4) Uani 1 2 d S
Cl2 Cl -0.11969(13) 0.30539(12) 0.27181(9) 0.0395(4) Uani 1 1 d .
Cl1 Cl 0.07200(12) -0.15528(11) 0.27844(10) 0.0384(4) Uani 1 1 d .
Cl4 Cl 0.35269(12) 0.44014(12) 0.06898(11) 0.0397(4) Uani 1 1 d .
Cl5 Cl 0.66296(15) 0.62633(14) 0.17305(12) 0.0508(4) Uani 1 1 d .
Cl3 Cl 0.15863(13) 0.53187(13) 0.25589(10) 0.0426(4) Uani 1 1 d .
N5 N 0.1609(4) 0.0920(4) 0.3936(3) 0.0240(9) Uani 1 1 d .
N1 N 0.2350(4) 0.2013(3) 0.2610(3) 0.0212(9) Uani 1 1 d .
N2 N 0.3151(4) 0.0290(3) 0.2608(3) 0.0230(9) Uani 1 1 d .
N9 N 0.0159(4) 0.1526(3) 0.0526(3) 0.0212(9) Uani 1 1 d .
N8 N 0.0399(4) 0.0516(3) 0.1647(3) 0.0219(9) Uani 1 1 d .
N4 N 0.5446(4) 0.3657(4) 0.0368(3) 0.0331(11) Uani 1 1 d .
C30 C 0.0849(4) 0.1428(4) 0.1283(3) 0.0209(10) Uani 1 1 d .
N3 N 0.4936(4) 0.1308(4) 0.2549(3) 0.0238(9) Uani 1 1 d .
C22 C 0.3729(5) -0.0444(4) 0.2478(3) 0.0251(11) Uani 1 1 d .
N6 N 0.1993(4) 0.2435(4) 0.4839(3) 0.0272(10) Uani 1 1 d .
O1 O -0.0959(4) 0.6216(4) 0.1875(3) 0.0405(10) Uani 1 1 d .
N10 N -0.0852(4) 0.4234(4) 0.1121(3) 0.0289(10) Uani 1 1 d .
C16 C 0.3900(4) 0.1304(4) 0.2651(3) 0.0224(11) Uani 1 1 d .
C8 C 0.1558(4) 0.0587(4) 0.4773(3) 0.0243(11) Uani 1 1 d .
N7 N 0.0388(4) 0.4449(4) 0.6435(3) 0.0349(11) Uani 1 1 d .
C35 C -0.1552(5) -0.1005(4) 0.1176(4) 0.0277(12) Uani 1 1 d .
H35A H -0.1447 -0.1456 0.1639 0.033 Uiso 1 1 calc R
C38 C -0.0346(4) 0.3165(4) 0.0103(3) 0.0241(11) Uani 1 1 d .
C27 C 0.5641(5) 0.2994(5) -0.0204(4) 0.0323(13) Uani 1 1 d .
H27A H 0.5567 0.3158 -0.0798 0.039 Uiso 1 1 calc R
C3 C 0.1799(5) 0.1539(5) 0.5347(4) 0.0285(12) Uani 1 1 d .
C36 C -0.0691(4) -0.0015(4) 0.1105(3) 0.0237(11) Uani 1 1 d .
C37 C 0.0350(5) 0.2442(4) -0.0036(3) 0.0254(11) Uani 1 1 d .
H37A H 0.0127 0.2134 -0.0659 0.030 Uiso 1 1 calc R
H37B H 0.1176 0.2897 0.0103 0.030 Uiso 1 1 calc R
C28 C 0.5550(5) 0.3400(5) 0.1206(4) 0.0311(12) Uani 1 1 d .
H28A H 0.5409 0.3867 0.1617 0.037 Uiso 1 1 calc R
C31 C -0.0851(5) 0.0614(4) 0.0406(3) 0.0241(11) Uani 1 1 d .
C29 C 0.2014(4) 0.2241(4) 0.1680(3) 0.0242(11) Uani 1 1 d .
H29A H 0.2001 0.3013 0.1656 0.029 Uiso 1 1 calc R
H29B H 0.2573 0.2156 0.1353 0.029 Uiso 1 1 calc R
C34 C -0.2569(5) -0.1293(5) 0.0535(4) 0.0328(13) Uani 1 1 d .
H34A H -0.3176 -0.1958 0.0563 0.039 Uiso 1 1 calc R
C26 C 0.5947(5) 0.2079(5) 0.0033(4) 0.0342(13) Uani 1 1 d .
H26A H 0.6071 0.1620 -0.0395 0.041 Uiso 1 1 calc R
C15 C 0.3614(4) 0.2304(4) 0.2882(3) 0.0236(11) Uani 1 1 d .
H15A H 0.3884 0.2522 0.3522 0.028 Uiso 1 1 calc R
H15B H 0.3996 0.2937 0.2574 0.028 Uiso 1 1 calc R
C1 C 0.1923(5) 0.2629(4) 0.3205(3) 0.0238(11) Uani 1 1 d .
H1B H 0.1157 0.2650 0.2913 0.029 Uiso 1 1 calc R
H1C H 0.2459 0.3404 0.3368 0.029 Uiso 1 1 calc R
C33 C -0.2726(5) -0.0632(5) -0.0152(4) 0.0353(13) Uani 1 1 d .
H33A H -0.3442 -0.0854 -0.0570 0.042 Uiso 1 1 calc R
C25 C 0.6072(5) 0.1836(5) 0.0890(4) 0.0337(13) Uani 1 1 d .
H25A H 0.6306 0.1222 0.1067 0.040 Uiso 1 1 calc R
C42 C -0.0275(5) 0.3571(4) 0.0944(4) 0.0273(11) Uani 1 1 d .
H42A H 0.0204 0.3372 0.1419 0.033 Uiso 1 1 calc R
C32 C -0.1873(5) 0.0329(5) -0.0238(4) 0.0290(12) Uani 1 1 d .
H32A H -0.1975 0.0772 -0.0708 0.035 Uiso 1 1 calc R
C24 C 0.5847(4) 0.2509(4) 0.1498(4) 0.0278(12) Uani 1 1 d .
C4 C 0.1831(5) 0.1482(6) 0.6241(4) 0.0358(13) Uani 1 1 d .
H4A H 0.2002 0.2126 0.6632 0.043 Uiso 1 1 calc R
C7 C 0.1335(5) -0.0464(5) 0.5068(4) 0.0308(12) Uani 1 1 d .
H7B H 0.1169 -0.1110 0.4680 0.037 Uiso 1 1 calc R
C12 C -0.0623(6) 0.4077(6) 0.5836(4) 0.0424(15) Uani 1 1 d .
H12A H -0.1275 0.4181 0.5982 0.051 Uiso 1 1 calc R
C17 C 0.4858(5) 0.0188(5) 0.2438(3) 0.0274(11) Uani 1 1 d .
C18 C 0.5662(5) -0.0304(5) 0.2350(4) 0.0341(13) Uani 1 1 d .
H18A H 0.6426 0.0132 0.2339 0.041 Uiso 1 1 calc R
C21 C 0.3375(5) -0.1600(5) 0.2411(3) 0.0282(12) Uani 1 1 d .
H21A H 0.2616 -0.2035 0.2436 0.034 Uiso 1 1 calc R
C39 C -0.1034(5) 0.3459(5) -0.0589(4) 0.0286(12) Uani 1 1 d .
H39A H -0.1083 0.3210 -0.1177 0.034 Uiso 1 1 calc R
C19 C 0.5302(6) -0.1460(5) 0.2279(4) 0.0374(14) Uani 1 1 d .
H19A H 0.5826 -0.1828 0.2210 0.045 Uiso 1 1 calc R
C6 C 0.1364(5) -0.0530(5) 0.5956(4) 0.0361(13) Uani 1 1 d .
H6A H 0.1225 -0.1235 0.6183 0.043 Uiso 1 1 calc R
C20 C 0.4169(6) -0.2099(5) 0.2307(4) 0.0356(13) Uani 1 1 d .
H20A H 0.3945 -0.2889 0.2253 0.043 Uiso 1 1 calc R
C2 C 0.1855(4) 0.2006(4) 0.4008(3) 0.0241(11) Uani 1 1 d .
C9 C 0.2258(5) 0.3603(5) 0.5181(4) 0.0359(13) Uani 1 1 d .
H9A H 0.2504 0.4103 0.4732 0.043 Uiso 1 1 calc R
H9B H 0.2900 0.3799 0.5708 0.043 Uiso 1 1 calc R
C41 C -0.1541(5) 0.4497(5) 0.0448(4) 0.0303(12) Uani 1 1 d .
H41A H -0.1965 0.4954 0.0565 0.036 Uiso 1 1 calc R
C23 C 0.5919(5) 0.2274(5) 0.2448(4) 0.0309(12) Uani 1 1 d .
H23A H 0.6642 0.2126 0.2683 0.037 Uiso 1 1 calc R
H23B H 0.5938 0.2941 0.2796 0.037 Uiso 1 1 calc R
C10 C 0.1242(5) 0.3778(5) 0.5411(4) 0.0332(13) Uani 1 1 d .
C40 C -0.1652(5) 0.4125(5) -0.0409(4) 0.0319(12) Uani 1 1 d .
H40A H -0.2147 0.4322 -0.0874 0.038 Uiso 1 1 calc R
C5 C 0.1595(5) 0.0422(5) 0.6520(4) 0.0365(14) Uani 1 1 d .
H5A H 0.1590 0.0340 0.7121 0.044 Uiso 1 1 calc R
Cl8 Cl 0.61222(17) 0.34789(17) 0.47343(13) 0.0607(5) Uani 1 1 d .
Cl7 Cl 0.44547(18) 0.1737(2) 0.53738(16) 0.0739(6) Uani 1 1 d .
Cl6 Cl 0.6471(3) 0.1391(2) 0.5056(3) 0.1046(10) Uani 1 1 d .
O2 O 0.5582(5) 0.4915(5) 0.3112(4) 0.0597(13) Uani 1 1 d .
C14 C 0.0198(6) 0.3422(5) 0.4808(4) 0.0381(14) Uani 1 1 d .
H14A H 0.0132 0.3086 0.4243 0.046 Uiso 1 1 calc R
C13 C -0.0756(6) 0.3559(5) 0.5032(4) 0.0405(14) Uani 1 1 d .
H13A H -0.1486 0.3296 0.4632 0.049 Uiso 1 1 calc R
C11 C 0.1309(5) 0.4293(5) 0.6219(4) 0.0326(13) Uani 1 1 d .
H11A H 0.2026 0.4544 0.6635 0.039 Uiso 1 1 calc R
C43 C 0.5925(7) 0.2348(8) 0.5397(6) 0.064(2) Uani 1 1 d .
H43A H 0.6346 0.2647 0.6016 0.077 Uiso 1 1 calc R
C44 C 0.4721(10) 0.5302(10) 0.3293(7) 0.087(3) Uiso 1 1 d .
H44A H 0.4497 0.4995 0.3821 0.131 Uiso 1 1 calc R
H44B H 0.4051 0.5062 0.2794 0.131 Uiso 1 1 calc R
H44C H 0.5016 0.6119 0.3388 0.131 Uiso 1 1 calc R

loop_
_atom_site_aniso_label
_atom_site_aniso_U_11
_atom_site_aniso_U_22
_atom_site_aniso_U_33
_atom_site_aniso_U_23
_atom_site_aniso_U_13
_atom_site_aniso_U_12
Cu1 0.0242(4) 0.0166(4) 0.0247(4) 0.0021(3) 0.0075(3) 0.0028(3)
Cu2 0.0414(5) 0.0333(5) 0.0288(4) -0.0003(3) 0.0113(4) 0.0158(4)
Cu3 0.0568(8) 0.0348(7) 0.0639(9) 0.0292(6) 0.0444(7) 0.0266(6)
Cl2 0.0416(8) 0.0351(8) 0.0355(8) 0.0060(6) 0.0101(6) 0.0039(6)
Cl1 0.0355(7) 0.0187(6) 0.0559(9) 0.0059(6) 0.0113(6) 0.0019(5)
Cl4 0.0338(7) 0.0379(8) 0.0557(9) 0.0251(7) 0.0224(7) 0.0141(6)
Cl5 0.0505(9) 0.0390(9) 0.0613(10) 0.0066(7) 0.0158(8) 0.0112(7)
Cl3 0.0375(8) 0.0487(9) 0.0403(8) 0.0053(7) 0.0118(6) 0.0111(7)
N5 0.026(2) 0.023(2) 0.024(2) 0.0022(17) 0.0089(18) 0.0069(18)
N1 0.021(2) 0.023(2) 0.020(2) 0.0011(17) 0.0066(17) 0.0075(18)
N2 0.025(2) 0.021(2) 0.024(2) 0.0027(17) 0.0090(18) 0.0066(18)
N9 0.024(2) 0.020(2) 0.020(2) 0.0024(16) 0.0061(17) 0.0066(18)
N8 0.022(2) 0.019(2) 0.022(2) -0.0017(17) 0.0075(17) 0.0024(17)
N4 0.034(3) 0.025(2) 0.045(3) 0.011(2) 0.020(2) 0.009(2)
C30 0.024(3) 0.020(2) 0.020(2) 0.0002(19) 0.009(2) 0.007(2)
N3 0.022(2) 0.026(2) 0.025(2) 0.0033(17) 0.0075(18) 0.0080(18)
C22 0.028(3) 0.028(3) 0.021(3) 0.003(2) 0.005(2) 0.012(2)
N6 0.032(2) 0.024(2) 0.026(2) -0.0018(18) 0.0109(19) 0.0080(19)
O1 0.049(3) 0.036(2) 0.038(2) 0.0045(18) 0.0084(19) 0.016(2)
N10 0.035(3) 0.024(2) 0.031(2) 0.0047(18) 0.011(2) 0.010(2)
C16 0.022(3) 0.023(3) 0.021(2) 0.003(2) 0.005(2) 0.006(2)
C8 0.024(3) 0.029(3) 0.023(3) 0.004(2) 0.010(2) 0.010(2)
N7 0.041(3) 0.030(3) 0.035(3) 0.003(2) 0.009(2) 0.015(2)
C35 0.029(3) 0.026(3) 0.028(3) -0.001(2) 0.015(2) 0.004(2)
C38 0.023(3) 0.022(3) 0.027(3) 0.006(2) 0.009(2) 0.005(2)
C27 0.036(3) 0.030(3) 0.034(3) 0.008(2) 0.020(3) 0.007(2)
C3 0.030(3) 0.034(3) 0.025(3) 0.002(2) 0.008(2) 0.014(2)
C36 0.024(3) 0.022(3) 0.024(3) -0.003(2) 0.008(2) 0.005(2)
C37 0.032(3) 0.025(3) 0.021(3) 0.005(2) 0.009(2) 0.010(2)
C28 0.032(3) 0.028(3) 0.035(3) 0.005(2) 0.016(2) 0.008(2)
C31 0.028(3) 0.023(3) 0.023(3) -0.001(2) 0.008(2) 0.010(2)
C29 0.025(3) 0.024(3) 0.022(3) 0.004(2) 0.008(2) 0.004(2)
C34 0.025(3) 0.033(3) 0.034(3) -0.005(2) 0.010(2) -0.001(2)
C26 0.037(3) 0.030(3) 0.039(3) 0.004(2) 0.017(3) 0.011(3)
C15 0.020(2) 0.024(3) 0.024(3) 0.001(2) 0.005(2) 0.004(2)
C1 0.028(3) 0.022(3) 0.023(3) 0.002(2) 0.010(2) 0.009(2)
C33 0.026(3) 0.039(3) 0.034(3) -0.006(3) 0.002(2) 0.005(3)
C25 0.036(3) 0.028(3) 0.039(3) 0.007(2) 0.012(3) 0.011(3)
C42 0.035(3) 0.026(3) 0.025(3) 0.005(2) 0.011(2) 0.014(2)
C32 0.030(3) 0.033(3) 0.023(3) -0.001(2) 0.003(2) 0.012(2)
C24 0.020(3) 0.025(3) 0.037(3) 0.004(2) 0.009(2) 0.003(2)
C4 0.039(3) 0.049(4) 0.027(3) 0.003(3) 0.013(2) 0.021(3)
C7 0.033(3) 0.029(3) 0.032(3) 0.004(2) 0.010(2) 0.011(2)
C12 0.037(3) 0.046(4) 0.047(4) 0.005(3) 0.009(3) 0.019(3)
C17 0.028(3) 0.030(3) 0.026(3) 0.005(2) 0.007(2) 0.010(2)
C18 0.035(3) 0.038(3) 0.038(3) 0.009(3) 0.011(3) 0.020(3)
C21 0.033(3) 0.029(3) 0.023(3) 0.006(2) 0.007(2) 0.011(2)
C39 0.026(3) 0.028(3) 0.029(3) 0.003(2) 0.009(2) 0.005(2)
C19 0.044(3) 0.043(4) 0.035(3) 0.004(3) 0.010(3) 0.026(3)
C6 0.037(3) 0.044(3) 0.034(3) 0.016(3) 0.015(3) 0.017(3)
C20 0.049(4) 0.030(3) 0.033(3) 0.006(2) 0.012(3) 0.020(3)
C2 0.022(3) 0.025(3) 0.026(3) 0.002(2) 0.011(2) 0.006(2)
C9 0.044(3) 0.028(3) 0.036(3) -0.005(2) 0.013(3) 0.011(3)
C41 0.029(3) 0.024(3) 0.038(3) 0.004(2) 0.010(2) 0.007(2)
C23 0.022(3) 0.032(3) 0.038(3) 0.004(2) 0.010(2) 0.005(2)
C10 0.040(3) 0.024(3) 0.038(3) 0.002(2) 0.013(3) 0.011(2)
C40 0.030(3) 0.030(3) 0.033(3) 0.006(2) 0.005(2) 0.008(2)
C5 0.040(3) 0.050(4) 0.025(3) 0.009(3) 0.015(3) 0.019(3)
Cl8 0.0590(11) 0.0589(11) 0.0576(11) 0.0102(8) 0.0121(9) 0.0118(9)
Cl7 0.0510(11) 0.0944(16) 0.0772(14) 0.0307(12) 0.0230(10) 0.0191(11)
Cl6 0.0892(18) 0.0826(17) 0.172(3) 0.0421(18) 0.063(2) 0.0463(15)
O2 0.061(3) 0.057(3) 0.055(3) -0.006(2) 0.014(3) 0.013(3)
C14 0.049(4) 0.035(3) 0.031(3) -0.001(2) 0.010(3) 0.015(3)
C13 0.044(4) 0.041(4) 0.034(3) -0.001(3) 0.003(3) 0.015(3)
C11 0.039(3) 0.029(3) 0.031(3) -0.001(2) 0.010(2) 0.012(3)
C43 0.051(4) 0.082(6) 0.057(5) 0.023(4) 0.015(4) 0.018(4)

loop_
_atom_type_symbol
_atom_type_description
_atom_type_scat_dispersion_real
_atom_type_scat_dispersion_imag
_atom_type_scat_source
C C 0.0181 0.0091 'International Tables Vol C Tables 4.2.6.8 and 6.1.1.4'
H H 0.0000 0.0000 'International Tables Vol C Tables 4.2.6.8 and 6.1.1.4'
N N 0.0311 0.0180 'International Tables Vol C Tables 4.2.6.8 and 6.1.1.4'
O O 0.0492 0.0322 'International Tables Vol C Tables 4.2.6.8 and 6.1.1.4'
Cl Cl 0.3639 0.7018 'International Tables Vol C Tables 4.2.6.8 and 6.1.1.4'
Cu Cu -1.9646 0.5888 'International Tables Vol C Tables 4.2.6.8 and 6.1.1.4'

loop_
_geom_angle_atom_site_label_1
_geom_angle_atom_site_label_2
_geom_angle_atom_site_label_3
_geom_angle
_geom_angle_site_symmetry_1
_geom_angle_site_symmetry_3
N8 Cu1 N5 118.90(17) . .
N8 Cu1 N2 121.68(17) . .
N5 Cu1 N2 110.31(17) . .
N8 Cu1 N1 79.92(16) . .
N5 Cu1 N1 79.72(16) . .
N2 Cu1 N1 80.00(16) . .
N8 Cu1 Cl1 100.33(12) . .
N5 Cu1 Cl1 100.95(13) . .
N2 Cu1 Cl1 99.07(12) . .
N1 Cu1 Cl1 179.01(12) . .
N10 Cu2 N7 172.4(2) . 2_566
N10 Cu2 O1 87.34(18) . .
N7 Cu2 O1 86.66(18) 2_566 .
N10 Cu2 Cl2 88.00(14) . .
N7 Cu2 Cl2 94.49(15) 2_566 .
O1 Cu2 Cl2 146.61(14) . .
N10 Cu2 Cl3 92.43(14) . .
N7 Cu2 Cl3 93.76(15) 2_566 .
O1 Cu2 Cl3 107.73(14) . .
Cl2 Cu2 Cl3 105.50(6) . .
N4 Cu3 N4 180.0 2_665 .
N4 Cu3 Cl4 91.57(14) 2_665 .
N4 Cu3 Cl4 88.43(14) . .
N4 Cu3 Cl4 88.43(14) 2_665 2_665
N4 Cu3 Cl4 91.57(14) . 2_665
Cl4 Cu3 Cl4 180.0 . 2_665
C2 N5 C8 106.2(4) . .
C2 N5 Cu1 113.3(3) . .
C8 N5 Cu1 140.3(4) . .
C15 N1 C29 109.8(4) . .
C15 N1 C1 111.3(4) . .
C29 N1 C1 111.2(4) . .
C15 N1 Cu1 109.4(3) . .
C29 N1 Cu1 108.3(3) . .
C1 N1 Cu1 106.7(3) . .
C16 N2 C22 106.0(4) . .
C16 N2 Cu1 113.5(3) . .
C22 N2 Cu1 140.5(4) . .
C30 N9 C31 106.3(4) . .
C30 N9 C37 128.4(4) . .
C31 N9 C37 125.0(4) . .
C30 N8 C36 105.5(4) . .
C30 N8 Cu1 112.4(3) . .
C36 N8 Cu1 141.6(3) . .
C27 N4 C28 117.5(5) . .
C27 N4 Cu3 121.6(4) . .
C28 N4 Cu3 120.8(4) . .
N8 C30 N9 113.2(4) . .
N8 C30 C29 122.0(5) . .
N9 C30 C29 124.8(4) . .
C16 N3 C17 106.5(4) . .
C16 N3 C23 127.9(4) . .
C17 N3 C23 125.1(4) . .
C21 C22 N2 131.1(5) . .
C21 C22 C17 120.5(5) . .
N2 C22 C17 108.5(5) . .
C2 N6 C3 106.6(4) . .
C2 N6 C9 129.2(5) . .
C3 N6 C9 124.1(5) . .
C42 N10 C41 118.2(5) . .
C42 N10 Cu2 117.4(4) . .
C41 N10 Cu2 124.3(4) . .
N2 C16 N3 113.3(4) . .
N2 C16 C15 120.7(4) . .
N3 C16 C15 125.7(5) . .
C7 C8 N5 130.4(5) . .
C7 C8 C3 121.3(5) . .
N5 C8 C3 108.3(5) . .
C12 N7 C11 117.7(5) . .
C12 N7 Cu2 122.0(4) . 2_566
C11 N7 Cu2 120.1(4) . 2_566
C34 C35 C36 116.6(5) . .
C34 C35 H35A 121.7 . .
C36 C35 H35A 121.7 . .
C39 C38 C42 118.7(5) . .
C39 C38 C37 122.0(5) . .
C42 C38 C37 119.3(5) . .
N4 C27 C26 122.6(5) . .
N4 C27 H27A 118.7 . .
C26 C27 H27A 118.7 . .
N6 C3 C4 131.9(5) . .
N6 C3 C8 105.9(5) . .
C4 C3 C8 122.2(5) . .
C31 C36 N8 108.7(4) . .
C31 C36 C35 120.7(5) . .
N8 C36 C35 130.7(5) . .
N9 C37 C38 110.3(4) . .
N9 C37 H37A 109.6 . .
C38 C37 H37A 109.6 . .
N9 C37 H37B 109.6 . .
C38 C37 H37B 109.6 . .
H37A C37 H37B 108.1 . .
N4 C28 C24 123.9(5) . .
N4 C28 H28A 118.1 . .
C24 C28 H28A 118.1 . .
C36 C31 N9 106.2(4) . .
C36 C31 C32 122.8(5) . .
N9 C31 C32 130.9(5) . .
C30 C29 N1 108.0(4) . .
C30 C29 H29A 110.1 . .
N1 C29 H29A 110.1 . .
C30 C29 H29B 110.1 . .
N1 C29 H29B 110.1 . .
H29A C29 H29B 108.4 . .
C35 C34 C33 121.9(5) . .
C35 C34 H34A 119.1 . .
C33 C34 H34A 119.1 . .
C25 C26 C27 119.5(5) . .
C25 C26 H26A 120.2 . .
C27 C26 H26A 120.2 . .
N1 C15 C16 107.9(4) . .
N1 C15 H15A 110.1 . .
C16 C15 H15A 110.1 . .
N1 C15 H15B 110.1 . .
C16 C15 H15B 110.1 . .
H15A C15 H15B 108.4 . .
N1 C1 C2 106.4(4) . .
N1 C1 H1B 110.4 . .
C2 C1 H1B 110.4 . .
N1 C1 H1C 110.4 . .
C2 C1 H1C 110.4 . .
H1B C1 H1C 108.6 . .
C32 C33 C34 121.9(5) . .
C32 C33 H33A 119.1 . .
C34 C33 H33A 119.1 . .
C26 C25 C24 118.8(5) . .
C26 C25 H25A 120.6 . .
C24 C25 H25A 120.6 . .
N10 C42 C38 123.0(5) . .
N10 C42 H42A 118.5 . .
C38 C42 H42A 118.5 . .
C33 C32 C31 116.1(5) . .
C33 C32 H32A 122.0 . .
C31 C32 H32A 122.0 . .
C28 C24 C25 117.6(5) . .
C28 C24 C23 120.1(5) . .
C25 C24 C23 122.3(5) . .
C5 C4 C3 115.6(6) . .
C5 C4 H4A 122.2 . .
C3 C4 H4A 122.2 . .
C6 C7 C8 117.1(5) . .
C6 C7 H7B 121.5 . .
C8 C7 H7B 121.5 . .
N7 C12 C13 123.2(6) . .
N7 C12 H12A 118.4 . .
C13 C12 H12A 118.4 . .
C18 C17 N3 131.9(5) . .
C18 C17 C22 122.3(5) . .
N3 C17 C22 105.8(5) . .
C19 C18 C17 117.0(6) . .
C19 C18 H18A 121.5 . .
C17 C18 H18A 121.5 . .
C22 C21 C20 117.6(5) . .
C22 C21 H21A 121.2 . .
C20 C21 H21A 121.2 . .
C38 C39 C40 118.7(5) . .
C38 C39 H39A 120.7 . .
C40 C39 H39A 120.7 . .
C18 C19 C20 121.0(5) . .
C18 C19 H19A 119.5 . .
C20 C19 H19A 119.5 . .
C7 C6 C5 121.1(6) . .
C7 C6 H6A 119.4 . .
C5 C6 H6A 119.4 . .
C21 C20 C19 121.6(6) . .
C21 C20 H20A 119.2 . .
C19 C20 H20A 119.2 . .
N5 C2 N6 112.9(5) . .
N5 C2 C1 119.8(4) . .
N6 C2 C1 127.2(5) . .
N6 C9 C10 111.3(5) . .
N6 C9 H9A 109.4 . .
C10 C9 H9A 109.4 . .
N6 C9 H9B 109.4 . .
C10 C9 H9B 109.4 . .
H9A C9 H9B 108.0 . .
N10 C41 C40 122.0(5) . .
N10 C41 H41A 119.0 . .
C40 C41 H41A 119.0 . .
N3 C23 C24 112.0(4) . .
N3 C23 H23A 109.2 . .
C24 C23 H23A 109.2 . .
N3 C23 H23B 109.2 . .
C24 C23 H23B 109.2 . .
H23A C23 H23B 107.9 . .
C14 C10 C11 118.4(6) . .
C14 C10 C9 119.6(5) . .
C11 C10 C9 122.0(6) . .
C41 C40 C39 119.5(5) . .
C41 C40 H40A 120.3 . .
C39 C40 H40A 120.3 . .
C4 C5 C6 122.8(5) . .
C4 C5 H5A 118.6 . .
C6 C5 H5A 118.6 . .
C10 C14 C13 119.6(6) . .
C10 C14 H14A 120.2 . .
C13 C14 H14A 120.2 . .
C12 C13 C14 118.7(6) . .
C12 C13 H13A 120.7 . .
C14 C13 H13A 120.7 . .
N7 C11 C10 122.3(6) . .
N7 C11 H11A 118.8 . .
C10 C11 H11A 118.8 . .
Cl6 C43 Cl7 111.4(5) . .
Cl6 C43 Cl8 110.8(5) . .
Cl7 C43 Cl8 109.4(5) . .
Cl6 C43 H43A 108.4 . .
Cl7 C43 H43A 108.4 . .
Cl8 C43 H43A 108.4 . .
O2 C44 H44A 109.5 . .
O2 C44 H44B 109.5 . .
H44A C44 H44B 109.5 . .
O2 C44 H44C 109.5 . .
H44A C44 H44C 109.5 . .
H44B C44 H44C 109.5 . .

loop_
_geom_bond_atom_site_label_1
_geom_bond_atom_site_label_2
_geom_bond_distance
_geom_bond_site_symmetry_2
Cu1 N8 2.050(4) .
Cu1 N5 2.061(4) .
Cu1 N2 2.066(4) .
Cu1 N1 2.137(4) .
Cu1 Cl1 2.2419(15) .
Cu2 N10 1.990(5) .
Cu2 N7 2.011(5) 2_566
Cu2 O1 2.092(4) .
Cu2 Cl2 2.2969(17) .
Cu2 Cl3 2.5014(17) .
Cu3 N4 2.027(5) 2_665
Cu3 N4 2.027(5) .
Cu3 Cl4 2.2806(14) .
Cu3 Cl4 2.2806(14) 2_665
N5 C2 1.311(7) .
N5 C8 1.395(7) .
N1 C15 1.483(6) .
N1 C29 1.491(6) .
N1 C1 1.494(6) .
N2 C16 1.321(7) .
N2 C22 1.397(7) .
N9 C30 1.350(7) .
N9 C31 1.393(7) .
N9 C37 1.465(7) .
N8 C30 1.318(7) .
N8 C36 1.397(7) .
N4 C27 1.332(8) .
N4 C28 1.350(8) .
C30 C29 1.490(7) .
N3 C16 1.353(7) .
N3 C17 1.402(7) .
N3 C23 1.478(7) .
C22 C21 1.387(8) .
C22 C17 1.410(8) .
N6 C2 1.355(7) .
N6 C3 1.393(7) .
N6 C9 1.476(7) .
N10 C42 1.343(7) .
N10 C41 1.341(8) .
C16 C15 1.490(7) .
C8 C7 1.388(8) .
C8 C3 1.402(8) .
N7 C12 1.348(8) .
N7 C11 1.353(8) .
N7 Cu2 2.011(5) 2_566
C35 C34 1.387(8) .
C35 C36 1.398(8) .
C35 H35A 0.9500 .
C38 C39 1.377(8) .
C38 C42 1.379(8) .
C38 C37 1.509(7) .
C27 C26 1.376(9) .
C27 H27A 0.9500 .
C3 C4 1.397(8) .
C36 C31 1.391(8) .
C37 H37A 0.9900 .
C37 H37B 0.9900 .
C28 C24 1.366(8) .
C28 H28A 0.9500 .
C31 C32 1.395(8) .
C29 H29A 0.9900 .
C29 H29B 0.9900 .
C34 C33 1.402(9) .
C34 H34A 0.9500 .
C26 C25 1.373(9) .
C26 H26A 0.9500 .
C15 H15A 0.9900 .
C15 H15B 0.9900 .
C1 C2 1.505(7) .
C1 H1B 0.9900 .
C1 H1C 0.9900 .
C33 C32 1.376(9) .
C33 H33A 0.9500 .
C25 C24 1.401(8) .
C25 H25A 0.9500 .
C42 H42A 0.9500 .
C32 H32A 0.9500 .
C24 C23 1.515(8) .
C4 C5 1.386(9) .
C4 H4A 0.9500 .
C7 C6 1.388(8) .
C7 H7B 0.9500 .
C12 C13 1.362(9) .
C12 H12A 0.9500 .
C17 C18 1.385(8) .
C18 C19 1.388(9) .
C18 H18A 0.9500 .
C21 C20 1.386(8) .
C21 H21A 0.9500 .
C39 C40 1.388(8) .
C39 H39A 0.9500 .
C19 C20 1.411(9) .
C19 H19A 0.9500 .
C6 C5 1.397(9) .
C6 H6A 0.9500 .
C20 H20A 0.9500 .
C9 C10 1.488(8) .
C9 H9A 0.9900 .
C9 H9B 0.9900 .
C41 C40 1.377(8) .
C41 H41A 0.9500 .
C23 H23A 0.9900 .
C23 H23B 0.9900 .
C10 C14 1.380(9) .
C10 C11 1.386(8) .
C40 H40A 0.9500 .
C5 H5A 0.9500 .
Cl8 C43 1.778(9) .
Cl7 C43 1.760(8) .
Cl6 C43 1.711(10) .
O2 C44 1.410(12) .
C14 C13 1.388(9) .
C14 H14A 0.9500 .
C13 H13A 0.9500 .
C11 H11A 0.9500 .
C43 H43A 1.0000 .
C44 H44A 0.9800 .
C44 H44B 0.9800 .
C44 H44C 0.9800 .

loop_
_geom_torsion_atom_site_label_1
_geom_torsion_atom_site_label_2
_geom_torsion_atom_site_label_3
_geom_torsion_atom_site_label_4
_geom_torsion
_geom_torsion_site_symmetry_1
N8 Cu1 N5 C2 -59.1(4) .
N2 Cu1 N5 C2 88.5(4) .
N1 Cu1 N5 C2 13.3(4) .
Cl1 Cu1 N5 C2 -167.5(3) .
N8 Cu1 N5 C8 127.4(5) .
N2 Cu1 N5 C8 -85.1(6) .
N1 Cu1 N5 C8 -160.3(6) .
Cl1 Cu1 N5 C8 19.0(6) .
N8 Cu1 N1 C15 -146.9(3) .
N5 Cu1 N1 C15 91.0(3) .
N2 Cu1 N1 C15 -21.9(3) .
Cl1 Cu1 N1 C15 -42(8) .
N8 Cu1 N1 C29 -27.3(3) .
N5 Cu1 N1 C29 -149.4(3) .
N2 Cu1 N1 C29 97.7(3) .
Cl1 Cu1 N1 C29 78(8) .
N8 Cu1 N1 C1 92.5(3) .
N5 Cu1 N1 C1 -29.5(3) .
N2 Cu1 N1 C1 -142.5(3) .
Cl1 Cu1 N1 C1 -163(7) .
N8 Cu1 N2 C16 79.4(4) .
N5 Cu1 N2 C16 -67.1(4) .
N1 Cu1 N2 C16 7.9(3) .
Cl1 Cu1 N2 C16 -172.5(3) .
N8 Cu1 N2 C22 -97.5(5) .
N5 Cu1 N2 C22 116.0(5) .
N1 Cu1 N2 C22 -169.0(5) .
Cl1 Cu1 N2 C22 10.7(5) .
N5 Cu1 N8 C30 91.3(4) .
N2 Cu1 N8 C30 -52.4(4) .
N1 Cu1 N8 C30 19.1(3) .
Cl1 Cu1 N8 C30 -159.9(3) .
N5 Cu1 N8 C36 -97.7(5) .
N2 Cu1 N8 C36 118.6(5) .
N1 Cu1 N8 C36 -169.9(5) .
Cl1 Cu1 N8 C36 11.0(5) .
N4 Cu3 N4 C27 -102(100) 2_665
Cl4 Cu3 N4 C27 130.8(4) .
Cl4 Cu3 N4 C27 -49.2(4) 2_665
N4 Cu3 N4 C28 78(100) 2_665
Cl4 Cu3 N4 C28 -48.9(4) .
Cl4 Cu3 N4 C28 131.1(4) 2_665
C36 N8 C30 N9 -2.0(5) .
Cu1 N8 C30 N9 172.2(3) .
C36 N8 C30 C29 178.8(4) .
Cu1 N8 C30 C29 -7.0(6) .
C31 N9 C30 N8 2.5(6) .
C37 N9 C30 N8 177.3(4) .
C31 N9 C30 C29 -178.4(5) .
C37 N9 C30 C29 -3.6(8) .
C16 N2 C22 C21 177.9(5) .
Cu1 N2 C22 C21 -5.1(9) .
C16 N2 C22 C17 -0.6(6) .
Cu1 N2 C22 C17 176.4(4) .
N7 Cu2 N10 C42 -171.3(14) 2_566
O1 Cu2 N10 C42 151.2(4) .
Cl2 Cu2 N10 C42 -61.8(4) .
Cl3 Cu2 N10 C42 43.6(4) .
N7 Cu2 N10 C41 13.5(17) 2_566
O1 Cu2 N10 C41 -23.9(4) .
Cl2 Cu2 N10 C41 123.0(4) .
Cl3 Cu2 N10 C41 -131.6(4) .
C22 N2 C16 N3 0.8(6) .
Cu1 N2 C16 N3 -177.1(3) .
C22 N2 C16 C15 -173.4(4) .
Cu1 N2 C16 C15 8.7(6) .
C17 N3 C16 N2 -0.7(6) .
C23 N3 C16 N2 171.6(5) .
C17 N3 C16 C15 173.2(5) .
C23 N3 C16 C15 -14.5(8) .
C2 N5 C8 C7 -179.7(6) .
Cu1 N5 C8 C7 -5.9(10) .
C2 N5 C8 C3 -0.6(6) .
Cu1 N5 C8 C3 173.2(4) .
C28 N4 C27 C26 -0.4(8) .
Cu3 N4 C27 C26 179.9(4) .
C2 N6 C3 C4 179.5(6) .
C9 N6 C3 C4 -2.2(10) .
C2 N6 C3 C8 0.6(6) .
C9 N6 C3 C8 178.8(5) .
C7 C8 C3 N6 179.2(5) .
N5 C8 C3 N6 0.0(6) .
C7 C8 C3 C4 0.1(8) .
N5 C8 C3 C4 -179.1(5) .
C30 N8 C36 C31 0.8(5) .
Cu1 N8 C36 C31 -170.6(4) .
C30 N8 C36 C35 -179.1(5) .
Cu1 N8 C36 C35 9.5(9) .
C34 C35 C36 C31 -2.0(7) .
C34 C35 C36 N8 177.9(5) .
C30 N9 C37 C38 -102.6(6) .
C31 N9 C37 C38 71.3(6) .
C39 C38 C37 N9 -130.2(5) .
C42 C38 C37 N9 51.5(6) .
C27 N4 C28 C24 0.3(8) .
Cu3 N4 C28 C24 -180.0(4) .
N8 C36 C31 N9 0.6(5) .
C35 C36 C31 N9 -179.4(4) .
N8 C36 C31 C32 -177.5(5) .
C35 C36 C31 C32 2.4(8) .
C30 N9 C31 C36 -1.8(5) .
C37 N9 C31 C36 -176.8(4) .
C30 N9 C31 C32 176.2(5) .
C37 N9 C31 C32 1.1(8) .
N8 C30 C29 N1 -16.5(6) .
N9 C30 C29 N1 164.5(4) .
C15 N1 C29 C30 149.3(4) .
C1 N1 C29 C30 -87.1(5) .
Cu1 N1 C29 C30 29.9(5) .
C36 C35 C34 C33 0.3(8) .
N4 C27 C26 C25 -0.8(9) .
C29 N1 C15 C16 -88.1(5) .
C1 N1 C15 C16 148.3(4) .
Cu1 N1 C15 C16 30.6(5) .
N2 C16 C15 N1 -27.2(6) .
N3 C16 C15 N1 159.3(5) .
C15 N1 C1 C2 -80.4(5) .
C29 N1 C1 C2 156.8(4) .
Cu1 N1 C1 C2 38.9(4) .
C35 C34 C33 C32 1.2(9) .
C27 C26 C25 C24 2.0(9) .
C41 N10 C42 C38 1.0(8) .
Cu2 N10 C42 C38 -174.5(4) .
C39 C38 C42 N10 0.5(8) .
C37 C38 C42 N10 178.9(5) .
C34 C33 C32 C31 -0.9(8) .
C36 C31 C32 C33 -0.9(8) .
N9 C31 C32 C33 -178.5(5) .
N4 C28 C24 C25 1.0(8) .
N4 C28 C24 C23 -178.7(5) .
C26 C25 C24 C28 -2.1(8) .
C26 C25 C24 C23 177.6(5) .
N6 C3 C4 C5 -179.5(6) .
C8 C3 C4 C5 -0.7(8) .
N5 C8 C7 C6 178.8(5) .
C3 C8 C7 C6 -0.2(8) .
C11 N7 C12 C13 -0.2(9) .
Cu2 N7 C12 C13 -177.1(5) 2_566
C16 N3 C17 C18 -176.4(6) .
C23 N3 C17 C18 11.0(9) .
C16 N3 C17 C22 0.3(5) .
C23 N3 C17 C22 -172.3(5) .
C21 C22 C17 C18 -1.4(8) .
N2 C22 C17 C18 177.3(5) .
C21 C22 C17 N3 -178.5(5) .
N2 C22 C17 N3 0.2(6) .
N3 C17 C18 C19 177.9(6) .
C22 C17 C18 C19 1.7(8) .
N2 C22 C21 C20 -178.1(5) .
C17 C22 C21 C20 0.2(8) .
C42 C38 C39 C40 -1.8(8) .
C37 C38 C39 C40 179.8(5) .
C17 C18 C19 C20 -0.8(9) .
C8 C7 C6 C5 0.8(9) .
C22 C21 C20 C19 0.7(8) .
C18 C19 C20 C21 -0.4(9) .
C8 N5 C2 N6 1.0(6) .
Cu1 N5 C2 N6 -174.7(3) .
C8 N5 C2 C1 -177.4(5) .
Cu1 N5 C2 C1 6.9(6) .
C3 N6 C2 N5 -1.0(6) .
C9 N6 C2 N5 -179.2(5) .
C3 N6 C2 C1 177.2(5) .
C9 N6 C2 C1 -0.9(9) .
N1 C1 C2 N5 -32.1(6) .
N1 C1 C2 N6 149.8(5) .
C2 N6 C9 C10 108.1(6) .
C3 N6 C9 C10 -69.7(7) .
C42 N10 C41 C40 -1.2(8) .
Cu2 N10 C41 C40 174.0(4) .
C16 N3 C23 C24 -87.6(6) .
C17 N3 C23 C24 83.4(6) .
C28 C24 C23 N3 105.7(6) .
C25 C24 C23 N3 -74.0(7) .
N6 C9 C10 C14 -50.6(8) .
N6 C9 C10 C11 129.4(6) .
N10 C41 C40 C39 -0.2(8) .
C38 C39 C40 C41 1.7(8) .
C3 C4 C5 C6 1.3(9) .
C7 C6 C5 C4 -1.4(9) .
C11 C10 C14 C13 -1.8(9) .
C9 C10 C14 C13 178.3(6) .
N7 C12 C13 C14 -1.2(10) .
C10 C14 C13 C12 2.1(10) .
C12 N7 C11 C10 0.5(9) .
Cu2 N7 C11 C10 177.5(4) 2_566
C14 C10 C11 N7 0.4(9) .
C9 C10 C11 N7 -179.6(5) .
